data_7246048
loop_
_publ_author_name
'Li, Wen-Qiang'
'Ma, Meng-Xia'
'Ni, Qing-Ling'
'Li, Shi-Ming'
'Gui, Liu-Cheng'
'Wang, Xiu-Jian'

_publ_section_title
;
 Synthesis, structures and magnetic properties of four dysprosium-based
 complexes with a multidentate ligand with steric constraint
;
_journal_issue 4
_journal_name_full CrystEngComm
_journal_page_first 614
_journal_page_last 621
_journal_paper_doi 10.1039/D2CE01201D
_journal_volume 25
_journal_year 2023
_chemical_formula_moiety 'C62 H60 Dy2 N6 O14'
_chemical_formula_sum 'C62 H60 Dy2 N6 O14'
_chemical_formula_weight 1442.19
_space_group_crystal_system triclinic
_space_group_IT_number 2
_space_group_name_Hall '-P 1'
_space_group_name_H-M_alt 'P -1'
_atom_sites_solution_hydrogens geom
_atom_sites_solution_primary iterative
_audit_creation_date 2022-08-19
_audit_creation_method
;
Olex2 1.3
(compiled 2020.11.12 svn.r5f609507 for OlexSys, GUI svn.r6408)
;
_audit_update_record
;
2022-11-15 deposited with the CCDC.	2022-12-19 downloaded from the CCDC.
;
_cell_angle_alpha 79.139(3)
_cell_angle_beta 89.186(3)
_cell_angle_gamma 64.683(4)
_cell_formula_units_Z 2
_cell_length_a 14.1814(5)
_cell_length_b 15.2007(7)
_cell_length_c 17.7267(6)
_cell_measurement_reflns_used 8669
_cell_measurement_temperature 293(2)
_cell_measurement_theta_max 24.999
_cell_measurement_theta_min 3.388
_cell_volume 3382.9(3)
_computing_molecular_graphics 'Olex2 1.3 (Dolomanov et al., 2009)'
_computing_publication_material 'Olex2 1.3 (Dolomanov et al., 2009)'
_computing_structure_refinement 'SHELXL 2018/3 (Sheldrick, 2015)'
_computing_structure_solution 'olex2.solve 1.3 (Bourhis et al., 2015)'
_diffrn_ambient_temperature 293.0
_diffrn_measured_fraction_theta_full 0.997
_diffrn_measured_fraction_theta_max 0.997
_diffrn_measurement_device_type 'marXperts MX300 CCD Detector'
_diffrn_radiation_type MoK\a
_diffrn_radiation_wavelength 0.71073
_diffrn_reflns_av_R_equivalents 0.0596
_diffrn_reflns_av_unetI/netI 0.0572
_diffrn_reflns_Laue_measured_fraction_full 0.997
_diffrn_reflns_Laue_measured_fraction_max 0.997
_diffrn_reflns_limit_h_max 16
_diffrn_reflns_limit_h_min -16
_diffrn_reflns_limit_k_max 18
_diffrn_reflns_limit_k_min -18
_diffrn_reflns_limit_l_max 21
_diffrn_reflns_limit_l_min -21
_diffrn_reflns_number 42871
_diffrn_reflns_point_group_measured_fraction_full 0.997
_diffrn_reflns_point_group_measured_fraction_max 0.997
_diffrn_reflns_theta_full 24.999
_diffrn_reflns_theta_max 24.999
_diffrn_reflns_theta_min 3.388
_exptl_absorpt_coefficient_mu 2.254
_exptl_absorpt_correction_type multi-scan
_exptl_crystal_colour colourless
_exptl_crystal_colour_primary colourless
_exptl_crystal_density_diffrn 1.416
_exptl_crystal_description block
_exptl_crystal_F_000 1444
_exptl_crystal_size_max 0.21
_exptl_crystal_size_mid 0.18
_exptl_crystal_size_min 0.17
_exptl_transmission_factor_max 0.682
_exptl_transmission_factor_min 0.629
_refine_diff_density_max 3.081
_refine_diff_density_min -1.409
_refine_diff_density_rms 0.111
_refine_ls_extinction_method none
_refine_ls_goodness_of_fit_ref 1.094
_refine_ls_hydrogen_treatment constr
_refine_ls_matrix_type full
_refine_ls_number_parameters 764
_refine_ls_number_reflns 11868
_refine_ls_number_restraints 1
_refine_ls_restrained_S_all 1.098
_refine_ls_R_factor_all 0.0738
_refine_ls_R_factor_gt 0.0471
_refine_ls_shift/su_max 0.002
_refine_ls_shift/su_mean 0.000
_refine_ls_structure_factor_coef Fsqd
_refine_ls_weighting_details 'w=1/[\s^2^(Fo^2^)+(0.0067P)^2^+16.3973P] where P=(Fo^2^+2Fc^2^)/3'
_refine_ls_weighting_scheme calc
_refine_ls_wR_factor_gt 0.0862
_refine_ls_wR_factor_ref 0.1062
_reflns_Friedel_coverage 0.000
_reflns_number_gt 8669
_reflns_number_total 11868
_reflns_threshold_expression 'I > 2\s(I)'
_cod_data_source_file d2ce01201d2.cif
_cod_data_source_block Dy2
_cod_depositor_comments 'Adding full bibliography for 7246045--7246048.cif.'
_cod_database_code 7246048
_shelx_shelxl_version_number 2018/3
_shelx_space_group_comment
;
The symmetry employed for this shelxl refinement is uniquely defined
by the following loop, which should always be used as a source of
symmetry information in preference to the above space-group names.
They are only intended as comments.
;
_shelx_estimated_absorpt_t_max 0.701
_shelx_estimated_absorpt_t_min 0.649
_olex2_refinement_description
;
1. Fixed Uiso
 At 1.2 times of:
  All C(H) groups, All C(H,H) groups, All N(H) groups
 At 1.5 times of:
  All C(H,H,H) groups
2. Restrained distances
 H4-H41
 2.1 with sigma of 0.02
3.a Ternary CH refined with riding coordinates:
 N1(H1), N3(H3), N6(H6), N4(H4), C9(H9), C15(H15), C45(H45), C39(H39)
3.b Secondary CH2 refined with riding coordinates:
 C8(H8A,H8B), C23(H23A,H23B), C38(H38A,H38B), C53(H53A,H53B)
3.c Aromatic/amide H refined with riding coordinates:
 N5(H5), C3(H3A), C4(H4A), C5(H5A), C11(H11), C12(H12), C13(H13), C14(H14),
 C17(H17), C18(H18), C19(H19), C25(H25), C26(H26), C27(H27), C49(H49), C48(H48),
  C47(H47), C41(H41), C42(H42), C43(H43), C44(H44), C33(H33), C34(H34),
 C35(H35), C55(H55), C56(H56), C57(H57)
3.d Idealised Me refined as rotating group:
 C1(H1A,H1B,H1C), C22(H22A,H22B,H22C), C30(H30A,H30B,H30C), C52(H52A,H52B,
 H52C), C31(H31A,H31B,H31C), C60(H60A,H60B,H60C), C62(H62A,H62B,H62C)
;
_smtbx_masks_special_details
;
A solvent mask was calculated and 126 electrons were 
found in a volume of 734\%A^3^ in 1 void per unit cell. 
This is consistent with the presence of 
1[2CH3CN], 1[1CH3OH] per Asymmetric Unit 
which account for 128 electrons 
per unit cell.
;
_olex2_submission_special_instructions 'No special instructions were received'

loop_
_space_group_symop_operation_xyz
'x, y, z'
'-x, -y, -z'

loop_
_atom_site_label
_atom_site_type_symbol
_atom_site_fract_x
_atom_site_fract_y
_atom_site_fract_z
_atom_site_U_iso_or_equiv
_atom_site_adp_type
_atom_site_occupancy
_atom_site_site_symmetry_order
_atom_site_calc_flag
_atom_site_refinement_flags_posn
_atom_site_refinement_flags_adp
_atom_site_refinement_flags_occupancy
_atom_site_disorder_assembly
_atom_site_disorder_group
Dy1 Dy 0.67449(3) 0.87563(3) 0.25743(2) 0.04318(11) Uani 1 1 d . . . . .
Dy2 Dy 0.73644(3) 0.61082(2) 0.35554(2) 0.04077(10) Uani 1 1 d . . . . .
O1 O 0.8702(5) 0.2563(4) 0.4285(4) 0.087(2) Uani 1 1 d . . . . .
O2 O 0.8073(4) 0.4499(4) 0.4179(3) 0.0606(14) Uani 1 1 d . . . . .
O4 O 0.6150(4) 0.7735(3) 0.3460(2) 0.0416(11) Uani 1 1 d . . . . .
O3 O 0.5478(4) 0.9658(4) 0.3476(3) 0.0544(13) Uani 1 1 d . . . . .
O6 O 0.7143(4) 0.5545(4) 0.2520(3) 0.0562(13) Uani 1 1 d . . . . .
O5 O 0.7698(6) 0.4688(5) 0.1293(3) 0.087(2) Uani 1 1 d . . . . .
O9 O 0.9190(4) 0.5293(4) 0.3159(3) 0.0586(14) Uani 1 1 d . . . . .
O10 O 0.7814(4) 0.7124(3) 0.2542(2) 0.0424(11) Uani 1 1 d . . . . .
O8 O 0.6471(5) 1.0368(4) 0.2244(3) 0.0713(17) Uani 1 1 d . . . . .
O7 O 0.5420(8) 1.2236(4) 0.1565(3) 0.100(3) Uani 1 1 d . . . . .
O12 O 0.5161(4) 0.9160(4) 0.1995(2) 0.0519(13) Uani 1 1 d . . . . .
O11 O 0.3026(5) 1.0049(5) 0.1751(4) 0.0808(18) Uani 1 1 d . . . . .
O13 O 0.7817(4) 0.8306(4) 0.3711(3) 0.0551(14) Uani 1 1 d . . . . .
O14 O 0.8264(4) 0.6725(4) 0.4259(3) 0.0539(13) Uani 1 1 d . . . . .
N1 N 0.6681(5) 0.6113(4) 0.4885(3) 0.0460(15) Uani 1 1 d . . . . .
H1 H 0.650840 0.677901 0.497690 0.055 Uiso 1 1 calc R U . . .
N3 N 0.5569(4) 0.6165(4) 0.3558(3) 0.0435(14) Uani 1 1 d . . . . .
H3 H 0.566100 0.547648 0.364323 0.052 Uiso 1 1 calc R U . . .
N2 N 0.4397(5) 0.5959(5) 0.5823(3) 0.0531(16) Uani 1 1 d . . . . .
N6 N 0.7010(5) 0.8622(4) 0.1183(3) 0.0472(15) Uani 1 1 d . . . . .
H6 H 0.667677 0.929830 0.087388 0.057 Uiso 1 1 calc R U . . .
N4 N 0.8470(5) 0.8756(5) 0.2197(3) 0.0574(17) Uani 1 1 d . . . . .
H4 H 0.900049 0.809450 0.243906 0.069 Uiso 1 1 calc DR U . . .
N5 N 0.9893(8) 0.8863(6) 0.0413(4) 0.096(3) Uani 1 1 d . . . . .
H5 H 0.938360 0.925237 0.007724 0.115 Uiso 1 1 calc R U . . .
C1 C 0.8990(12) 0.1540(7) 0.4302(7) 0.148(6) Uani 1 1 d . . . . .
H1A H 0.961796 0.114102 0.463258 0.223 Uiso 1 1 calc R U . . .
H1B H 0.911047 0.141206 0.379119 0.223 Uiso 1 1 calc R U . . .
H1C H 0.843732 0.137585 0.449534 0.223 Uiso 1 1 calc R U . . .
C2 C 0.8433(7) 0.2913(7) 0.4954(6) 0.073(3) Uani 1 1 d . . . . .
C3 C 0.8465(8) 0.2332(7) 0.5651(6) 0.086(3) Uani 1 1 d . . . . .
H3A H 0.868110 0.165343 0.569003 0.104 Uiso 1 1 calc R U . . .
C4 C 0.8186(9) 0.2733(8) 0.6283(6) 0.091(3) Uani 1 1 d . . . . .
H4A H 0.821637 0.233076 0.675650 0.109 Uiso 1 1 calc R U . . .
C5 C 0.7859(8) 0.3727(7) 0.6227(5) 0.075(3) Uani 1 1 d . . . . .
H5A H 0.765982 0.400053 0.666364 0.090 Uiso 1 1 calc R U . . .
C6 C 0.7818(6) 0.4344(6) 0.5520(4) 0.054(2) Uani 1 1 d . . . . .
C7 C 0.8103(6) 0.3955(6) 0.4873(4) 0.055(2) Uani 1 1 d . . . . .
C8 C 0.7529(6) 0.5416(6) 0.5498(4) 0.058(2) Uani 1 1 d . . . . .
H8A H 0.814675 0.553257 0.541076 0.070 Uiso 1 1 calc R U . . .
H8B H 0.729928 0.556611 0.599543 0.070 Uiso 1 1 calc R U . . .
C9 C 0.5699(6) 0.6010(5) 0.4945(4) 0.0432(17) Uani 1 1 d . . . . .
H9 H 0.587231 0.530620 0.497613 0.052 Uiso 1 1 calc R U . . .
C10 C 0.5106(6) 0.6317(5) 0.5648(4) 0.0453(18) Uani 1 1 d . . . . .
C11 C 0.5220(7) 0.6961(6) 0.6048(4) 0.067(2) Uani 1 1 d . . . . .
H11 H 0.573053 0.718611 0.592934 0.081 Uiso 1 1 calc R U . . .
C12 C 0.4575(9) 0.7271(7) 0.6624(5) 0.082(3) Uani 1 1 d . . . . .
H12 H 0.464005 0.770705 0.690065 0.099 Uiso 1 1 calc R U . . .
C13 C 0.3831(8) 0.6923(7) 0.6780(5) 0.082(3) Uani 1 1 d . . . . .
H13 H 0.337712 0.712721 0.716196 0.099 Uiso 1 1 calc R U . . .
C14 C 0.3767(7) 0.6284(6) 0.6376(4) 0.067(2) Uani 1 1 d . . . . .
H14 H 0.325766 0.605667 0.648693 0.080 Uiso 1 1 calc R U . . .
C15 C 0.4984(6) 0.6600(5) 0.4198(4) 0.0437(17) Uani 1 1 d . . . . .
H15 H 0.435875 0.647741 0.423073 0.052 Uiso 1 1 calc R U . . .
C16 C 0.4637(6) 0.7697(5) 0.4099(4) 0.0435(17) Uani 1 1 d . . . . .
C17 C 0.3701(6) 0.8243(6) 0.4391(4) 0.056(2) Uani 1 1 d . . . . .
H17 H 0.330035 0.792246 0.460250 0.067 Uiso 1 1 calc R U . . .
C18 C 0.3342(7) 0.9242(7) 0.4379(5) 0.069(2) Uani 1 1 d . . . . .
H18 H 0.270144 0.958782 0.457019 0.083 Uiso 1 1 calc R U . . .
C19 C 0.3931(7) 0.9725(6) 0.4085(4) 0.061(2) Uani 1 1 d . . . . .
H19 H 0.370666 1.039668 0.408502 0.073 Uiso 1 1 calc R U . . .
C20 C 0.4863(6) 0.9194(5) 0.3790(4) 0.0484(18) Uani 1 1 d . . . . .
C21 C 0.5245(6) 0.8182(5) 0.3776(4) 0.0426(17) Uani 1 1 d . . . . .
C22 C 0.5750(9) 1.0165(7) 0.3977(5) 0.090(3) Uani 1 1 d . . . . .
H22A H 0.603466 0.972597 0.446616 0.135 Uiso 1 1 calc R U . . .
H22B H 0.513691 1.073776 0.404841 0.135 Uiso 1 1 calc R U . . .
H22C H 0.626177 1.037062 0.375197 0.135 Uiso 1 1 calc R U . . .
C23 C 0.4954(6) 0.6684(5) 0.2807(4) 0.0510(19) Uani 1 1 d . . . . .
H23A H 0.497439 0.732214 0.265684 0.061 Uiso 1 1 calc R U . . .
H23B H 0.422996 0.680895 0.287310 0.061 Uiso 1 1 calc R U . . .
C24 C 0.5329(6) 0.6122(6) 0.2162(4) 0.0494(18) Uani 1 1 d . . . . .
C25 C 0.4585(7) 0.6179(7) 0.1644(5) 0.072(3) Uani 1 1 d . . . . .
H25 H 0.388194 0.650260 0.173069 0.086 Uiso 1 1 calc R U . . .
C26 C 0.4858(10) 0.5768(8) 0.0999(6) 0.096(4) Uani 1 1 d . . . . .
H26 H 0.434122 0.582154 0.065166 0.115 Uiso 1 1 calc R U . . .
C27 C 0.5892(10) 0.5281(7) 0.0869(5) 0.082(3) Uani 1 1 d . . . . .
H27 H 0.608065 0.500196 0.043478 0.098 Uiso 1 1 calc R U . . .
C28 C 0.6647(8) 0.5208(6) 0.1382(4) 0.060(2) Uani 1 1 d . . . . .
C29 C 0.6381(7) 0.5639(5) 0.2044(4) 0.051(2) Uani 1 1 d . . . . .
C30 C 0.8102(12) 0.4901(12) 0.0635(8) 0.177(7) Uani 1 1 d . . . . .
H30A H 0.782253 0.472754 0.022589 0.266 Uiso 1 1 calc R U . . .
H30B H 0.884893 0.453001 0.069170 0.266 Uiso 1 1 calc R U . . .
H30C H 0.792326 0.559908 0.051487 0.266 Uiso 1 1 calc R U . . .
C52 C 1.0090(7) 0.4920(8) 0.3706(5) 0.095(3) Uani 1 1 d . . . . .
H52A H 1.027507 0.544866 0.374332 0.143 Uiso 1 1 calc R U . . .
H52B H 1.066750 0.439737 0.353421 0.143 Uiso 1 1 calc R U . . .
H52C H 0.992294 0.466569 0.420130 0.143 Uiso 1 1 calc R U . . .
C50 C 0.9326(6) 0.5714(6) 0.2411(4) 0.056(2) Uani 1 1 d . . . . .
C49 C 1.0149(7) 0.5164(7) 0.2014(5) 0.078(3) Uani 1 1 d . . . . .
H49 H 1.062577 0.452192 0.223750 0.094 Uiso 1 1 calc R U . . .
C48 C 1.0240(8) 0.5601(8) 0.1274(6) 0.094(3) Uani 1 1 d . . . . .
H48 H 1.077217 0.524532 0.098688 0.112 Uiso 1 1 calc R U . . .
C47 C 0.9547(8) 0.6553(7) 0.0966(5) 0.080(3) Uani 1 1 d . . . . .
H47 H 0.960859 0.683041 0.046408 0.097 Uiso 1 1 calc R U . . .
C46 C 0.8749(6) 0.7126(6) 0.1380(4) 0.054(2) Uani 1 1 d . . . . .
C51 C 0.8593(6) 0.6672(6) 0.2115(4) 0.0514(19) Uani 1 1 d . . . . .
C45 C 0.8125(6) 0.8217(6) 0.1048(4) 0.054(2) Uani 1 1 d . . . . .
H45 H 0.817504 0.831021 0.048902 0.064 Uiso 1 1 calc R U . . .
C39 C 0.8614(6) 0.8829(6) 0.1349(4) 0.055(2) Uani 1 1 d . . . . .
H39 H 0.820645 0.952522 0.109703 0.065 Uiso 1 1 calc R U . . .
C40 C 0.9724(7) 0.8535(7) 0.1143(4) 0.064(2) Uani 1 1 d . . . . .
C41 C 1.0538(7) 0.7912(8) 0.1650(5) 0.080(3) Uani 1 1 d . . . . .
H41 H 1.041888 0.769386 0.215314 0.096 Uiso 1 1 calc DR U . . .
C42 C 1.1511(10) 0.7606(11) 0.1437(8) 0.126(5) Uani 1 1 d . . . . .
H42 H 1.206097 0.716519 0.179376 0.151 Uiso 1 1 calc R U . . .
C43 C 1.1725(10) 0.7909(11) 0.0731(9) 0.122(5) Uani 1 1 d . . . . .
H43 H 1.241244 0.768423 0.059412 0.147 Uiso 1 1 calc R U . . .
C44 C 1.0943(12) 0.8535(10) 0.0227(7) 0.109(4) Uani 1 1 d . . . . .
H44 H 1.108762 0.876685 -0.026349 0.131 Uiso 1 1 calc R U . . .
C38 C 0.8728(8) 0.9458(7) 0.2534(5) 0.073(3) Uani 1 1 d . . . . .
H38A H 0.860277 0.938187 0.307710 0.087 Uiso 1 1 calc R U . . .
H38B H 0.946520 0.929197 0.249375 0.087 Uiso 1 1 calc R U . . .
C36 C 0.8101(10) 1.0510(9) 0.2147(5) 0.083(3) Uani 1 1 d . . . . .
C37 C 0.7037(10) 1.0889(6) 0.2027(4) 0.072(3) Uani 1 1 d . . . . .
C32 C 0.6517(12) 1.1869(9) 0.1669(5) 0.097(4) Uani 1 1 d . . . . .
C33 C 0.6986(14) 1.2498(10) 0.1414(7) 0.113(6) Uani 1 1 d . . . . .
H33 H 0.660109 1.315122 0.115719 0.136 Uiso 1 1 calc R U . . .
C34 C 0.8002(16) 1.2115(12) 0.1558(7) 0.133(7) Uani 1 1 d . . . . .
H34 H 0.834183 1.252097 0.142255 0.159 Uiso 1 1 calc R U . . .
C35 C 0.8590(11) 1.1128(9) 0.1906(6) 0.105(4) Uani 1 1 d . . . . .
H35 H 0.931306 1.087729 0.197792 0.126 Uiso 1 1 calc R U . . .
C31 C 0.4811(14) 1.3225(9) 0.1182(8) 0.189(8) Uani 1 1 d . . . . .
H31A H 0.495023 1.366856 0.143373 0.284 Uiso 1 1 calc R U . . .
H31B H 0.408327 1.337059 0.119581 0.284 Uiso 1 1 calc R U . . .
H31C H 0.498610 1.330863 0.065667 0.284 Uiso 1 1 calc R U . . .
C53 C 0.6493(6) 0.8053(6) 0.0923(4) 0.055(2) Uani 1 1 d . . . . .
H53A H 0.666913 0.744737 0.130408 0.066 Uiso 1 1 calc R U . . .
H53B H 0.677248 0.786506 0.044534 0.066 Uiso 1 1 calc R U . . .
C54 C 0.5337(6) 0.8600(5) 0.0799(4) 0.0475(18) Uani 1 1 d . . . . .
C55 C 0.4827(7) 0.8571(6) 0.0148(4) 0.064(2) Uani 1 1 d . . . . .
H55 H 0.522367 0.824915 -0.022308 0.077 Uiso 1 1 calc R U . . .
C56 C 0.3769(8) 0.8997(7) 0.0037(5) 0.070(3) Uani 1 1 d . . . . .
H56 H 0.345321 0.896663 -0.040729 0.084 Uiso 1 1 calc R U . . .
C57 C 0.3153(8) 0.9478(7) 0.0582(5) 0.072(3) Uani 1 1 d . . . . .
H57 H 0.242730 0.975688 0.051565 0.087 Uiso 1 1 calc R U . . .
C58 C 0.3646(7) 0.9532(6) 0.1222(4) 0.058(2) Uani 1 1 d . . . . .
C59 C 0.4734(6) 0.9093(5) 0.1357(4) 0.0498(19) Uani 1 1 d . . . . .
C60 C 0.2700(11) 0.9502(10) 0.2305(6) 0.134(5) Uani 1 1 d . . . . .
H60A H 0.221683 0.932491 0.207033 0.200 Uiso 1 1 calc R U . . .
H60B H 0.236084 0.988801 0.268245 0.200 Uiso 1 1 calc R U . . .
H60C H 0.329266 0.890931 0.254913 0.200 Uiso 1 1 calc R U . . .
C61 C 0.8272(6) 0.7543(6) 0.4227(4) 0.054(2) Uani 1 1 d . . . . .
C62 C 0.8840(10) 0.7679(8) 0.4871(6) 0.118(5) Uani 1 1 d . . . . .
H62A H 0.860762 0.747155 0.535485 0.178 Uiso 1 1 calc R U . . .
H62B H 0.869623 0.836724 0.480685 0.178 Uiso 1 1 calc R U . . .
H62C H 0.957846 0.728638 0.486434 0.178 Uiso 1 1 calc R U . . .

loop_
_atom_site_aniso_label
_atom_site_aniso_U_11
_atom_site_aniso_U_22
_atom_site_aniso_U_33
_atom_site_aniso_U_23
_atom_site_aniso_U_13
_atom_site_aniso_U_12
Dy1 0.0574(2) 0.0485(2) 0.02854(18) -0.00154(14) 0.00168(15) -0.02992(19)
Dy2 0.0443(2) 0.0470(2) 0.03383(18) -0.00150(14) 0.00067(14) -0.02510(17)
O1 0.095(5) 0.048(4) 0.105(5) -0.001(3) 0.013(4) -0.024(4)
O2 0.068(4) 0.047(3) 0.056(3) 0.002(2) 0.010(3) -0.021(3)
O4 0.052(3) 0.045(3) 0.035(2) -0.006(2) 0.011(2) -0.028(2)
O3 0.085(4) 0.050(3) 0.044(3) -0.013(2) 0.014(3) -0.042(3)
O6 0.050(3) 0.070(4) 0.053(3) -0.024(3) 0.009(3) -0.025(3)
O5 0.110(6) 0.080(5) 0.057(4) -0.023(3) 0.019(4) -0.026(4)
O9 0.047(3) 0.062(3) 0.052(3) 0.012(3) -0.003(3) -0.019(3)
O10 0.047(3) 0.044(3) 0.034(2) -0.002(2) 0.008(2) -0.020(2)
O8 0.117(5) 0.056(3) 0.048(3) -0.001(3) -0.004(3) -0.048(4)
O7 0.185(9) 0.036(4) 0.061(4) 0.006(3) -0.005(5) -0.036(5)
O12 0.056(3) 0.059(3) 0.035(3) -0.010(2) -0.005(2) -0.020(3)
O11 0.069(4) 0.090(5) 0.077(4) -0.027(4) 0.005(3) -0.025(4)
O13 0.068(4) 0.073(4) 0.036(3) 0.001(3) -0.006(2) -0.046(3)
O14 0.059(3) 0.064(3) 0.049(3) 0.004(2) -0.006(2) -0.042(3)
N1 0.057(4) 0.049(4) 0.037(3) -0.001(3) -0.002(3) -0.030(3)
N3 0.051(4) 0.053(4) 0.038(3) -0.009(3) 0.006(3) -0.034(3)
N2 0.069(5) 0.058(4) 0.051(4) -0.020(3) 0.021(3) -0.042(4)
N6 0.057(4) 0.051(4) 0.032(3) -0.002(3) 0.006(3) -0.025(3)
N4 0.068(5) 0.080(5) 0.038(3) -0.002(3) 0.003(3) -0.049(4)
N5 0.115(8) 0.110(7) 0.060(5) 0.007(4) 0.008(5) -0.056(6)
C1 0.241(18) 0.049(7) 0.139(11) -0.028(7) 0.033(11) -0.045(9)
C2 0.070(6) 0.068(6) 0.074(6) -0.001(5) 0.001(5) -0.028(5)
C3 0.105(9) 0.057(6) 0.087(7) 0.025(5) -0.020(6) -0.041(6)
C4 0.114(9) 0.083(8) 0.068(7) 0.035(6) -0.021(6) -0.056(7)
C5 0.097(7) 0.088(7) 0.047(5) 0.016(4) -0.014(5) -0.056(6)
C6 0.050(5) 0.059(5) 0.050(5) 0.011(4) -0.010(4) -0.028(4)
C7 0.055(5) 0.058(5) 0.053(5) 0.009(4) -0.015(4) -0.034(4)
C8 0.062(5) 0.079(6) 0.039(4) 0.006(4) -0.009(4) -0.042(5)
C9 0.057(5) 0.048(4) 0.037(4) -0.006(3) 0.005(3) -0.036(4)
C10 0.066(5) 0.038(4) 0.036(4) -0.001(3) 0.003(3) -0.029(4)
C11 0.104(7) 0.077(6) 0.052(5) -0.025(4) 0.023(5) -0.063(6)
C12 0.130(9) 0.088(7) 0.060(6) -0.040(5) 0.033(6) -0.066(7)
C13 0.109(8) 0.100(8) 0.060(6) -0.030(5) 0.039(5) -0.061(7)
C14 0.092(7) 0.074(6) 0.054(5) -0.023(4) 0.022(5) -0.051(6)
C15 0.044(4) 0.055(5) 0.040(4) -0.014(3) 0.006(3) -0.028(4)
C16 0.050(5) 0.045(4) 0.035(4) -0.010(3) 0.001(3) -0.020(4)
C17 0.065(6) 0.057(5) 0.053(5) -0.011(4) 0.011(4) -0.034(5)
C18 0.075(6) 0.069(6) 0.064(5) -0.020(4) 0.021(5) -0.030(5)
C19 0.093(7) 0.044(5) 0.049(5) -0.015(4) 0.015(5) -0.030(5)
C20 0.072(6) 0.051(5) 0.032(4) -0.008(3) 0.005(4) -0.036(4)
C21 0.051(5) 0.048(4) 0.032(4) 0.000(3) 0.000(3) -0.028(4)
C22 0.136(10) 0.096(8) 0.085(7) -0.045(6) 0.034(6) -0.085(7)
C23 0.051(5) 0.055(5) 0.046(4) -0.008(4) -0.006(4) -0.023(4)
C24 0.058(5) 0.060(5) 0.036(4) -0.003(3) -0.002(4) -0.034(4)
C25 0.077(6) 0.086(7) 0.054(5) -0.017(5) -0.015(5) -0.036(5)
C26 0.122(10) 0.106(9) 0.066(7) -0.027(6) -0.026(7) -0.051(8)
C27 0.128(10) 0.065(6) 0.050(5) -0.018(4) -0.008(6) -0.036(7)
C28 0.089(7) 0.052(5) 0.049(5) -0.013(4) 0.008(5) -0.037(5)
C29 0.082(6) 0.050(5) 0.037(4) -0.004(3) 0.001(4) -0.046(5)
C30 0.153(14) 0.236(19) 0.112(11) 0.029(11) 0.037(10) -0.082(14)
C52 0.061(6) 0.123(9) 0.076(7) 0.019(6) -0.007(5) -0.030(6)
C50 0.050(5) 0.065(5) 0.044(4) 0.001(4) 0.012(4) -0.023(4)
C49 0.062(6) 0.064(6) 0.083(7) 0.000(5) 0.024(5) -0.011(5)
C48 0.081(7) 0.086(8) 0.083(7) -0.007(6) 0.040(6) -0.013(6)
C47 0.089(7) 0.085(7) 0.055(5) -0.016(5) 0.031(5) -0.027(6)
C46 0.055(5) 0.069(5) 0.042(4) -0.006(4) 0.009(4) -0.032(4)
C51 0.050(5) 0.057(5) 0.042(4) 0.003(4) 0.008(4) -0.025(4)
C45 0.068(6) 0.064(5) 0.030(4) 0.002(3) 0.009(4) -0.035(5)
C39 0.061(5) 0.068(5) 0.036(4) 0.002(3) 0.007(4) -0.034(4)
C40 0.077(6) 0.082(6) 0.042(5) -0.002(4) 0.009(4) -0.049(5)
C41 0.060(6) 0.120(8) 0.046(5) 0.012(5) -0.001(4) -0.036(6)
C42 0.074(9) 0.171(13) 0.110(10) 0.012(9) -0.008(7) -0.048(9)
C43 0.075(9) 0.154(13) 0.129(12) 0.002(10) 0.019(8) -0.053(9)
C44 0.133(11) 0.121(10) 0.090(8) -0.022(7) 0.070(8) -0.072(9)
C38 0.094(7) 0.106(8) 0.050(5) -0.010(5) 0.009(5) -0.076(7)
C36 0.135(10) 0.117(9) 0.051(5) -0.030(5) 0.033(6) -0.101(9)
C37 0.156(10) 0.060(6) 0.027(4) -0.009(4) 0.017(5) -0.072(7)
C32 0.164(13) 0.089(9) 0.047(6) -0.018(5) 0.023(7) -0.063(9)
C33 0.230(18) 0.088(9) 0.059(7) -0.017(6) 0.045(10) -0.105(13)
C34 0.28(2) 0.121(13) 0.073(8) -0.045(8) 0.080(13) -0.155(16)
C35 0.183(13) 0.123(10) 0.075(7) -0.047(7) 0.063(7) -0.119(10)
C31 0.30(2) 0.083(9) 0.162(13) 0.047(9) -0.080(14) -0.090(13)
C53 0.071(6) 0.066(5) 0.038(4) -0.012(4) 0.006(4) -0.038(5)
C54 0.062(5) 0.055(5) 0.030(4) -0.004(3) -0.001(3) -0.031(4)
C55 0.082(7) 0.069(6) 0.043(5) -0.006(4) -0.005(4) -0.036(5)
C56 0.075(7) 0.082(7) 0.048(5) -0.009(4) -0.017(5) -0.029(6)
C57 0.069(6) 0.076(6) 0.068(6) -0.007(5) -0.016(5) -0.029(5)
C58 0.061(6) 0.060(5) 0.044(5) -0.008(4) -0.003(4) -0.017(4)
C59 0.064(5) 0.049(5) 0.036(4) 0.002(3) -0.010(4) -0.027(4)
C60 0.185(15) 0.140(12) 0.085(8) -0.031(8) 0.043(9) -0.076(11)
C61 0.059(5) 0.079(6) 0.036(4) 0.000(4) 0.001(4) -0.047(5)
C62 0.174(12) 0.114(9) 0.087(7) 0.022(6) -0.071(8) -0.096(9)

loop_
_atom_type_symbol
_atom_type_description
_atom_type_scat_dispersion_real
_atom_type_scat_dispersion_imag
_atom_type_scat_source
C C 0.0033 0.0016 'International Tables Vol C Tables 4.2.6.8 and 6.1.1.4'
H H 0.0000 0.0000 'International Tables Vol C Tables 4.2.6.8 and 6.1.1.4'
Dy Dy -0.1892 4.4098 'International Tables Vol C Tables 4.2.6.8 and 6.1.1.4'
N N 0.0061 0.0033 'International Tables Vol C Tables 4.2.6.8 and 6.1.1.4'
O O 0.0106 0.0060 'International Tables Vol C Tables 4.2.6.8 and 6.1.1.4'

loop_
_geom_angle_atom_site_label_1
_geom_angle_atom_site_label_2
_geom_angle_atom_site_label_3
_geom_angle
_geom_angle_site_symmetry_1
_geom_angle_site_symmetry_3
_geom_angle_publ_flag
O4 Dy1 Dy2 35.46(11) . . ?
O4 Dy1 O3 65.74(15) . . ?
O4 Dy1 N6 123.60(17) . . ?
O4 Dy1 N4 137.67(18) . . ?
O3 Dy1 Dy2 99.04(10) . . ?
O3 Dy1 N6 144.39(18) . . ?
O3 Dy1 N4 130.67(18) . . ?
O10 Dy1 Dy2 37.24(10) . . ?
O10 Dy1 O4 72.17(15) . . ?
O10 Dy1 O3 135.92(14) . . ?
O10 Dy1 O13 80.02(17) . . ?
O10 Dy1 N6 72.04(17) . . ?
O10 Dy1 N4 75.56(19) . . ?
O8 Dy1 Dy2 167.56(13) . . ?
O8 Dy1 O4 139.32(19) . . ?
O8 Dy1 O3 73.64(18) . . ?
O8 Dy1 O10 147.4(2) . . ?
O8 Dy1 O13 98.17(18) . . ?
O8 Dy1 N6 88.81(19) . . ?
O8 Dy1 N4 73.0(2) . . ?
O12 Dy1 Dy2 98.18(13) . . ?
O12 Dy1 O4 78.91(16) . . ?
O12 Dy1 O3 76.35(17) . . ?
O12 Dy1 O10 108.28(17) . . ?
O12 Dy1 O8 89.9(2) . . ?
O12 Dy1 O13 149.23(17) . . ?
O12 Dy1 N6 72.83(18) . . ?
O12 Dy1 N4 138.06(17) . . ?
O13 Dy1 Dy2 70.12(12) . . ?
O13 Dy1 O4 75.64(16) . . ?
O13 Dy1 O3 77.60(18) . . ?
O13 Dy1 N6 136.57(19) . . ?
O13 Dy1 N4 72.40(18) . . ?
N6 Dy1 Dy2 102.55(13) . . ?
N6 Dy1 N4 68.90(19) . . ?
N4 Dy1 Dy2 106.14(15) . . ?
O2 Dy2 Dy1 168.14(14) . . ?
O2 Dy2 O4 150.36(17) . . ?
O2 Dy2 O9 72.44(17) . . ?
O2 Dy2 O10 137.20(17) . . ?
O2 Dy2 O14 99.76(18) . . ?
O2 Dy2 N1 74.16(18) . . ?
O2 Dy2 N3 90.89(19) . . ?
O4 Dy2 Dy1 37.11(10) . . ?
O4 Dy2 O9 134.30(16) . . ?
O4 Dy2 O10 71.95(15) . . ?
O4 Dy2 O14 78.50(17) . . ?
O4 Dy2 N1 77.15(17) . . ?
O4 Dy2 N3 71.37(17) . . ?
O6 Dy2 Dy1 98.64(13) . . ?
O6 Dy2 O2 86.09(19) . . ?
O6 Dy2 O4 109.75(17) . . ?
O6 Dy2 O9 77.32(18) . . ?
O6 Dy2 O10 78.45(17) . . ?
O6 Dy2 O14 151.34(18) . . ?
O6 Dy2 N1 135.25(18) . . ?
O6 Dy2 N3 72.73(18) . . ?
O9 Dy2 Dy1 97.88(11) . . ?
O9 Dy2 N1 130.32(17) . . ?
O9 Dy2 N3 146.59(18) . . ?
O10 Dy2 Dy1 35.36(11) . . ?
O10 Dy2 O9 65.33(15) . . ?
O10 Dy2 N1 141.15(17) . . ?
O10 Dy2 N3 121.08(16) . . ?
O14 Dy2 Dy1 70.96(11) . . ?
O14 Dy2 O9 77.83(18) . . ?
O14 Dy2 O10 78.38(15) . . ?
O14 Dy2 N1 72.81(17) . . ?
O14 Dy2 N3 134.59(18) . . ?
N1 Dy2 Dy1 108.86(13) . . ?
N3 Dy2 Dy1 100.89(13) . . ?
N3 Dy2 N1 67.98(17) . . ?
C2 O1 C1 118.7(8) . . ?
C7 O2 Dy2 139.6(5) . . ?
Dy2 O4 Dy1 107.42(18) . . ?
C21 O4 Dy1 118.1(4) . . ?
C21 O4 Dy2 134.5(4) . . ?
C20 O3 Dy1 114.0(4) . . ?
C20 O3 C22 114.7(6) . . ?
C22 O3 Dy1 121.2(5) . . ?
C29 O6 Dy2 139.6(5) . . ?
C30 O5 C28 120.3(9) . . ?
C52 O9 Dy2 121.5(5) . . ?
C50 O9 Dy2 113.7(4) . . ?
C50 O9 C52 115.0(6) . . ?
Dy1 O10 Dy2 107.40(17) . . ?
C51 O10 Dy1 134.4(4) . . ?
C51 O10 Dy2 118.2(4) . . ?
C37 O8 Dy1 138.2(6) . . ?
C31 O7 C32 120.0(11) . . ?
C59 O12 Dy1 140.7(5) . . ?
C60 O11 C58 115.2(8) . . ?
C61 O13 Dy1 137.0(5) . . ?
C61 O14 Dy2 135.2(5) . . ?
Dy2 N1 H1 105.1 . . ?
C8 N1 Dy2 111.3(4) . . ?
C8 N1 H1 105.1 . . ?
C9 N1 Dy2 114.5(4) . . ?
C9 N1 H1 105.1 . . ?
C9 N1 C8 114.5(5) . . ?
Dy2 N3 H3 107.0 . . ?
C15 N3 Dy2 112.1(4) . . ?
C15 N3 H3 107.0 . . ?
C15 N3 C23 111.0(5) . . ?
C23 N3 Dy2 112.4(4) . . ?
C23 N3 H3 107.0 . . ?
C14 N2 C10 117.9(6) . . ?
Dy1 N6 H6 107.1 . . ?
C45 N6 Dy1 110.8(4) . . ?
C45 N6 H6 107.1 . . ?
C45 N6 C53 112.3(6) . . ?
C53 N6 Dy1 112.1(4) . . ?
C53 N6 H6 107.1 . . ?
Dy1 N4 H4 104.8 . . ?
C39 N4 Dy1 114.1(4) . . ?
C39 N4 H4 104.8 . . ?
C38 N4 Dy1 113.4(5) . . ?
C38 N4 H4 104.8 . . ?
C38 N4 C39 113.6(6) . . ?
C40 N5 H5 121.6 . . ?
C40 N5 C44 116.9(9) . . ?
C44 N5 H5 121.6 . . ?
O1 C1 H1A 109.5 . . ?
O1 C1 H1B 109.5 . . ?
O1 C1 H1C 109.5 . . ?
H1A C1 H1B 109.5 . . ?
H1A C1 H1C 109.5 . . ?
H1B C1 H1C 109.5 . . ?
O1 C2 C7 114.8(8) . . ?
C3 C2 O1 124.1(9) . . ?
C3 C2 C7 121.1(9) . . ?
C2 C3 H3A 119.7 . . ?
C4 C3 C2 120.6(9) . . ?
C4 C3 H3A 119.7 . . ?
C3 C4 H4A 120.0 . . ?
C3 C4 C5 120.0(8) . . ?
C5 C4 H4A 120.0 . . ?
C4 C5 H5A 119.6 . . ?
C4 C5 C6 120.8(9) . . ?
C6 C5 H5A 119.6 . . ?
C5 C6 C8 118.9(8) . . ?
C7 C6 C5 120.4(8) . . ?
C7 C6 C8 120.6(7) . . ?
O2 C7 C2 119.2(8) . . ?
O2 C7 C6 123.6(7) . . ?
C6 C7 C2 117.2(7) . . ?
N1 C8 H8A 108.8 . . ?
N1 C8 H8B 108.8 . . ?
C6 C8 N1 113.8(6) . . ?
C6 C8 H8A 108.8 . . ?
C6 C8 H8B 108.8 . . ?
H8A C8 H8B 107.7 . . ?
N1 C9 H9 107.4 . . ?
N1 C9 C10 115.2(5) . . ?
N1 C9 C15 109.2(5) . . ?
C10 C9 H9 107.4 . . ?
C10 C9 C15 110.1(6) . . ?
C15 C9 H9 107.4 . . ?
N2 C10 C9 114.5(6) . . ?
N2 C10 C11 121.4(7) . . ?
C11 C10 C9 124.0(7) . . ?
C10 C11 H11 120.2 . . ?
C10 C11 C12 119.6(8) . . ?
C12 C11 H11 120.2 . . ?
C11 C12 H12 120.8 . . ?
C13 C12 C11 118.4(8) . . ?
C13 C12 H12 120.8 . . ?
C12 C13 H13 120.4 . . ?
C14 C13 C12 119.2(9) . . ?
C14 C13 H13 120.4 . . ?
N2 C14 C13 123.4(8) . . ?
N2 C14 H14 118.3 . . ?
C13 C14 H14 118.3 . . ?
N3 C15 C9 106.4(5) . . ?
N3 C15 H15 107.9 . . ?
N3 C15 C16 114.2(5) . . ?
C9 C15 H15 107.9 . . ?
C16 C15 C9 112.3(5) . . ?
C16 C15 H15 107.9 . . ?
C17 C16 C15 117.6(6) . . ?
C17 C16 C21 118.8(7) . . ?
C21 C16 C15 123.4(7) . . ?
C16 C17 H17 118.7 . . ?
C18 C17 C16 122.6(8) . . ?
C18 C17 H17 118.7 . . ?
C17 C18 H18 120.2 . . ?
C19 C18 C17 119.7(8) . . ?
C19 C18 H18 120.2 . . ?
C18 C19 H19 120.7 . . ?
C18 C19 C20 118.5(8) . . ?
C20 C19 H19 120.7 . . ?
O3 C20 C21 116.1(7) . . ?
C19 C20 O3 120.4(7) . . ?
C19 C20 C21 123.5(7) . . ?
O4 C21 C16 124.1(6) . . ?
O4 C21 C20 119.1(6) . . ?
C20 C21 C16 116.9(7) . . ?
O3 C22 H22A 109.5 . . ?
O3 C22 H22B 109.5 . . ?
O3 C22 H22C 109.5 . . ?
H22A C22 H22B 109.5 . . ?
H22A C22 H22C 109.5 . . ?
H22B C22 H22C 109.5 . . ?
N3 C23 H23A 108.6 . . ?
N3 C23 H23B 108.6 . . ?
N3 C23 C24 114.6(6) . . ?
H23A C23 H23B 107.6 . . ?
C24 C23 H23A 108.6 . . ?
C24 C23 H23B 108.6 . . ?
C25 C24 C23 117.6(8) . . ?
C25 C24 C29 120.0(7) . . ?
C29 C24 C23 122.2(6) . . ?
C24 C25 H25 119.3 . . ?
C24 C25 C26 121.5(9) . . ?
C26 C25 H25 119.3 . . ?
C25 C26 H26 120.1 . . ?
C27 C26 C25 119.8(9) . . ?
C27 C26 H26 120.1 . . ?
C26 C27 H27 120.2 . . ?
C28 C27 C26 119.7(9) . . ?
C28 C27 H27 120.2 . . ?
O5 C28 C29 117.0(8) . . ?
C27 C28 O5 121.7(8) . . ?
C27 C28 C29 121.3(9) . . ?
O6 C29 C24 123.6(7) . . ?
O6 C29 C28 118.7(8) . . ?
C24 C29 C28 117.8(7) . . ?
O5 C30 H30A 109.5 . . ?
O5 C30 H30B 109.5 . . ?
O5 C30 H30C 109.5 . . ?
H30A C30 H30B 109.5 . . ?
H30A C30 H30C 109.5 . . ?
H30B C30 H30C 109.5 . . ?
O9 C52 H52A 109.5 . . ?
O9 C52 H52B 109.5 . . ?
O9 C52 H52C 109.5 . . ?
H52A C52 H52B 109.5 . . ?
H52A C52 H52C 109.5 . . ?
H52B C52 H52C 109.5 . . ?
C49 C50 O9 120.0(7) . . ?
C51 C50 O9 115.9(7) . . ?
C51 C50 C49 124.1(7) . . ?
C50 C49 H49 121.0 . . ?
C50 C49 C48 117.9(8) . . ?
C48 C49 H49 121.0 . . ?
C49 C48 H48 120.0 . . ?
C47 C48 C49 119.9(9) . . ?
C47 C48 H48 120.0 . . ?
C48 C47 H47 118.9 . . ?
C48 C47 C46 122.2(8) . . ?
C46 C47 H47 118.9 . . ?
C47 C46 C51 118.7(8) . . ?
C47 C46 C45 118.9(7) . . ?
C51 C46 C45 122.3(7) . . ?
O10 C51 C50 119.1(6) . . ?
O10 C51 C46 124.2(7) . . ?
C50 C51 C46 116.7(7) . . ?
N6 C45 C46 115.2(6) . . ?
N6 C45 H45 107.2 . . ?
N6 C45 C39 109.3(6) . . ?
C46 C45 H45 107.2 . . ?
C46 C45 C39 110.3(6) . . ?
C39 C45 H45 107.2 . . ?
N4 C39 C45 107.9(6) . . ?
N4 C39 H39 107.3 . . ?
C45 C39 H39 107.3 . . ?
C40 C39 N4 114.6(6) . . ?
C40 C39 C45 112.2(7) . . ?
C40 C39 H39 107.3 . . ?
N5 C40 C39 118.3(8) . . ?
C41 C40 N5 120.1(9) . . ?
C41 C40 C39 121.5(7) . . ?
C40 C41 H41 119.8 . . ?
C42 C41 C40 120.4(9) . . ?
C42 C41 H41 119.8 . . ?
C41 C42 H42 118.9 . . ?
C43 C42 C41 122.2(12) . . ?
C43 C42 H42 118.9 . . ?
C42 C43 H43 120.7 . . ?
C44 C43 C42 118.6(12) . . ?
C44 C43 H43 120.7 . . ?
N5 C44 H44 119.1 . . ?
C43 C44 N5 121.8(10) . . ?
C43 C44 H44 119.1 . . ?
N4 C38 H38A 109.1 . . ?
N4 C38 H38B 109.1 . . ?
H38A C38 H38B 107.8 . . ?
C36 C38 N4 112.5(7) . . ?
C36 C38 H38A 109.1 . . ?
C36 C38 H38B 109.1 . . ?
C37 C36 C38 120.7(8) . . ?
C37 C36 C35 119.0(12) . . ?
C35 C36 C38 120.3(12) . . ?
O8 C37 C36 124.6(8) . . ?
O8 C37 C32 118.5(11) . . ?
C36 C37 C32 116.9(10) . . ?
C37 C32 O7 115.2(11) . . ?
C37 C32 C33 125.3(14) . . ?
C33 C32 O7 119.5(13) . . ?
C32 C33 H33 122.0 . . ?
C34 C33 C32 116.0(15) . . ?
C34 C33 H33 122.0 . . ?
C33 C34 H34 118.8 . . ?
C33 C34 C35 122.4(14) . . ?
C35 C34 H34 118.8 . . ?
C36 C35 H35 119.8 . . ?
C34 C35 C36 120.3(14) . . ?
C34 C35 H35 119.8 . . ?
O7 C31 H31A 109.5 . . ?
O7 C31 H31B 109.5 . . ?
O7 C31 H31C 109.5 . . ?
H31A C31 H31B 109.5 . . ?
H31A C31 H31C 109.5 . . ?
H31B C31 H31C 109.5 . . ?
N6 C53 H53A 108.7 . . ?
N6 C53 H53B 108.7 . . ?
N6 C53 C54 114.4(6) . . ?
H53A C53 H53B 107.6 . . ?
C54 C53 H53A 108.7 . . ?
C54 C53 H53B 108.7 . . ?
C55 C54 C53 119.9(7) . . ?
C55 C54 C59 118.7(8) . . ?
C59 C54 C53 121.2(6) . . ?
C54 C55 H55 119.0 . . ?
C56 C55 C54 122.1(8) . . ?
C56 C55 H55 119.0 . . ?
C55 C56 H56 119.8 . . ?
C55 C56 C57 120.5(8) . . ?
C57 C56 H56 119.8 . . ?
C56 C57 H57 120.9 . . ?
C58 C57 C56 118.2(9) . . ?
C58 C57 H57 120.9 . . ?
O11 C58 C59 119.4(7) . . ?
C57 C58 O11 117.9(8) . . ?
C57 C58 C59 122.7(8) . . ?
O12 C59 C54 122.5(7) . . ?
O12 C59 C58 119.7(7) . . ?
C58 C59 C54 117.8(7) . . ?
O11 C60 H60A 109.5 . . ?
O11 C60 H60B 109.5 . . ?
O11 C60 H60C 109.5 . . ?
H60A C60 H60B 109.5 . . ?
H60A C60 H60C 109.5 . . ?
H60B C60 H60C 109.5 . . ?
O13 C61 C62 114.7(7) . . ?
O14 C61 O13 126.4(7) . . ?
O14 C61 C62 118.8(7) . . ?
C61 C62 H62A 109.5 . . ?
C61 C62 H62B 109.5 . . ?
C61 C62 H62C 109.5 . . ?
H62A C62 H62B 109.5 . . ?
H62A C62 H62C 109.5 . . ?
H62B C62 H62C 109.5 . . ?

loop_
_geom_bond_atom_site_label_1
_geom_bond_atom_site_label_2
_geom_bond_distance
_geom_bond_site_symmetry_2
_geom_bond_publ_flag
Dy1 Dy2 3.7921(5) . ?
Dy1 O4 2.398(4) . ?
Dy1 O3 2.509(5) . ?
Dy1 O10 2.300(4) . ?
Dy1 O8 2.269(5) . ?
Dy1 O12 2.264(5) . ?
Dy1 O13 2.349(5) . ?
Dy1 N6 2.522(5) . ?
Dy1 N4 2.528(6) . ?
Dy2 O2 2.264(5) . ?
Dy2 O4 2.306(5) . ?
Dy2 O6 2.245(5) . ?
Dy2 O9 2.503(5) . ?
Dy2 O10 2.405(4) . ?
Dy2 O14 2.361(5) . ?
Dy2 N1 2.536(5) . ?
Dy2 N3 2.510(5) . ?
O1 C1 1.424(11) . ?
O1 C2 1.373(10) . ?
O2 C7 1.336(8) . ?
O4 C21 1.342(8) . ?
O3 C20 1.390(8) . ?
O3 C22 1.434(9) . ?
O6 C29 1.323(8) . ?
O5 C28 1.381(10) . ?
O5 C30 1.338(12) . ?
O9 C52 1.448(9) . ?
O9 C50 1.409(8) . ?
O10 C51 1.337(8) . ?
O8 C37 1.357(10) . ?
O7 C32 1.412(14) . ?
O7 C31 1.409(12) . ?
O12 C59 1.330(8) . ?
O11 C58 1.390(9) . ?
O11 C60 1.371(12) . ?
O13 C61 1.256(8) . ?
O14 C61 1.239(9) . ?
N1 H1 0.9800 . ?
N1 C8 1.504(8) . ?
N1 C9 1.467(8) . ?
N3 H3 0.9800 . ?
N3 C15 1.483(8) . ?
N3 C23 1.485(8) . ?
N2 C10 1.342(9) . ?
N2 C14 1.335(9) . ?
N6 H6 0.9800 . ?
N6 C45 1.466(9) . ?
N6 C53 1.483(9) . ?
N4 H4 0.9800 . ?
N4 C39 1.503(8) . ?
N4 C38 1.488(10) . ?
N5 H5 0.8600 . ?
N5 C40 1.354(10) . ?
N5 C44 1.409(14) . ?
C1 H1A 0.9600 . ?
C1 H1B 0.9600 . ?
C1 H1C 0.9600 . ?
C2 C3 1.366(12) . ?
C2 C7 1.425(11) . ?
C3 H3A 0.9300 . ?
C3 C4 1.351(13) . ?
C4 H4A 0.9300 . ?
C4 C5 1.361(13) . ?
C5 H5A 0.9300 . ?
C5 C6 1.402(10) . ?
C6 C7 1.366(11) . ?
C6 C8 1.493(10) . ?
C8 H8A 0.9700 . ?
C8 H8B 0.9700 . ?
C9 H9 0.9800 . ?
C9 C10 1.527(9) . ?
C9 C15 1.550(9) . ?
C10 C11 1.374(9) . ?
C11 H11 0.9300 . ?
C11 C12 1.374(11) . ?
C12 H12 0.9300 . ?
C12 C13 1.371(12) . ?
C13 H13 0.9300 . ?
C13 C14 1.344(11) . ?
C14 H14 0.9300 . ?
C15 H15 0.9800 . ?
C15 C16 1.498(9) . ?
C16 C17 1.385(10) . ?
C16 C21 1.409(9) . ?
C17 H17 0.9300 . ?
C17 C18 1.375(11) . ?
C18 H18 0.9300 . ?
C18 C19 1.370(11) . ?
C19 H19 0.9300 . ?
C19 C20 1.379(11) . ?
C20 C21 1.401(9) . ?
C22 H22A 0.9600 . ?
C22 H22B 0.9600 . ?
C22 H22C 0.9600 . ?
C23 H23A 0.9700 . ?
C23 H23B 0.9700 . ?
C23 C24 1.509(10) . ?
C24 C25 1.371(10) . ?
C24 C29 1.387(11) . ?
C25 H25 0.9300 . ?
C25 C26 1.379(12) . ?
C26 H26 0.9300 . ?
C26 C27 1.371(14) . ?
C27 H27 0.9300 . ?
C27 C28 1.368(12) . ?
C28 C29 1.419(10) . ?
C30 H30A 0.9600 . ?
C30 H30B 0.9600 . ?
C30 H30C 0.9600 . ?
C52 H52A 0.9600 . ?
C52 H52B 0.9600 . ?
C52 H52C 0.9600 . ?
C50 C49 1.385(11) . ?
C50 C51 1.382(10) . ?
C49 H49 0.9300 . ?
C49 C48 1.385(11) . ?
C48 H48 0.9300 . ?
C48 C47 1.363(12) . ?
C47 H47 0.9300 . ?
C47 C46 1.397(11) . ?
C46 C51 1.418(9) . ?
C46 C45 1.507(10) . ?
C45 H45 0.9800 . ?
C45 C39 1.541(10) . ?
C39 H39 0.9800 . ?
C39 C40 1.502(11) . ?
C40 C41 1.346(11) . ?
C41 H41 0.9300 . ?
C41 C42 1.330(14) . ?
C42 H42 0.9300 . ?
C42 C43 1.327(15) . ?
C43 H43 0.9300 . ?
C43 C44 1.318(15) . ?
C44 H44 0.9300 . ?
C38 H38A 0.9700 . ?
C38 H38B 0.9700 . ?
C38 C36 1.485(13) . ?
C36 C37 1.369(14) . ?
C36 C35 1.394(12) . ?
C37 C32 1.373(14) . ?
C32 C33 1.389(16) . ?
C33 H33 0.9300 . ?
C33 C34 1.311(19) . ?
C34 H34 0.9300 . ?
C34 C35 1.386(18) . ?
C35 H35 0.9300 . ?
C31 H31A 0.9600 . ?
C31 H31B 0.9600 . ?
C31 H31C 0.9600 . ?
C53 H53A 0.9700 . ?
C53 H53B 0.9700 . ?
C53 C54 1.485(10) . ?
C54 C55 1.387(10) . ?
C54 C59 1.407(10) . ?
C55 H55 0.9300 . ?
C55 C56 1.357(12) . ?
C56 H56 0.9300 . ?
C56 C57 1.387(12) . ?
C57 H57 0.9300 . ?
C57 C58 1.375(11) . ?
C58 C59 1.397(11) . ?
C60 H60A 0.9600 . ?
C60 H60B 0.9600 . ?
C60 H60C 0.9600 . ?
C61 C62 1.501(10) . ?
C62 H62A 0.9600 . ?
C62 H62B 0.9600 . ?
C62 H62C 0.9600 . ?

loop_
_geom_torsion_atom_site_label_1
_geom_torsion_atom_site_label_2
_geom_torsion_atom_site_label_3
_geom_torsion_atom_site_label_4
_geom_torsion
_geom_torsion_site_symmetry_1
_geom_torsion_site_symmetry_2
_geom_torsion_site_symmetry_3
_geom_torsion_site_symmetry_4
_geom_torsion_publ_flag
Dy1 O4 C21 C16 159.1(5) . . . . ?
Dy1 O4 C21 C20 -20.7(8) . . . . ?
Dy1 O3 C20 C19 -159.1(6) . . . . ?
Dy1 O3 C20 C21 20.2(7) . . . . ?
Dy1 O10 C51 C50 156.0(5) . . . . ?
Dy1 O10 C51 C46 -21.3(11) . . . . ?
Dy1 O8 C37 C36 -19.1(12) . . . . ?
Dy1 O8 C37 C32 161.8(6) . . . . ?
Dy1 O12 C59 C54 3.5(11) . . . . ?
Dy1 O12 C59 C58 -175.8(5) . . . . ?
Dy1 O13 C61 O14 0.4(13) . . . . ?
Dy1 O13 C61 C62 -177.3(7) . . . . ?
Dy1 N6 C45 C46 72.3(7) . . . . ?
Dy1 N6 C45 C39 -52.5(6) . . . . ?
Dy1 N6 C53 C54 74.1(6) . . . . ?
Dy1 N4 C39 C45 -37.3(7) . . . . ?
Dy1 N4 C39 C40 -163.0(5) . . . . ?
Dy1 N4 C38 C36 -74.9(8) . . . . ?
Dy2 O2 C7 C2 163.2(6) . . . . ?
Dy2 O2 C7 C6 -15.8(12) . . . . ?
Dy2 O4 C21 C16 -20.4(10) . . . . ?
Dy2 O4 C21 C20 159.7(5) . . . . ?
Dy2 O6 C29 C24 -9.5(11) . . . . ?
Dy2 O6 C29 C28 171.9(5) . . . . ?
Dy2 O9 C50 C49 -157.9(7) . . . . ?
Dy2 O9 C50 C51 21.2(9) . . . . ?
Dy2 O10 C51 C50 -21.8(9) . . . . ?
Dy2 O10 C51 C46 161.0(6) . . . . ?
Dy2 O14 C61 O13 -7.5(13) . . . . ?
Dy2 O14 C61 C62 170.1(7) . . . . ?
Dy2 N1 C8 C6 -73.8(7) . . . . ?
Dy2 N1 C9 C10 -162.4(4) . . . . ?
Dy2 N1 C9 C15 -38.0(6) . . . . ?
Dy2 N3 C15 C9 -53.0(6) . . . . ?
Dy2 N3 C15 C16 71.4(6) . . . . ?
Dy2 N3 C23 C24 70.5(7) . . . . ?
O1 C2 C3 C4 -179.8(10) . . . . ?
O1 C2 C7 O2 0.4(12) . . . . ?
O1 C2 C7 C6 179.5(7) . . . . ?
O3 C20 C21 O4 -0.8(9) . . . . ?
O3 C20 C21 C16 179.3(6) . . . . ?
O5 C28 C29 O6 1.8(10) . . . . ?
O5 C28 C29 C24 -176.9(7) . . . . ?
O9 C50 C49 C48 178.7(9) . . . . ?
O9 C50 C51 O10 -0.8(11) . . . . ?
O9 C50 C51 C46 176.7(7) . . . . ?
O8 C37 C32 O7 0.0(12) . . . . ?
O8 C37 C32 C33 179.9(9) . . . . ?
O7 C32 C33 C34 177.4(12) . . . . ?
O11 C58 C59 O12 1.1(11) . . . . ?
O11 C58 C59 C54 -178.2(7) . . . . ?
N1 C9 C10 N2 -161.4(6) . . . . ?
N1 C9 C10 C11 22.9(10) . . . . ?
N1 C9 C15 N3 59.8(7) . . . . ?
N1 C9 C15 C16 -65.8(7) . . . . ?
N3 C15 C16 C17 146.9(6) . . . . ?
N3 C15 C16 C21 -37.6(9) . . . . ?
N3 C23 C24 C25 142.6(7) . . . . ?
N3 C23 C24 C29 -43.3(10) . . . . ?
N2 C10 C11 C12 -2.0(13) . . . . ?
N6 C45 C39 N4 59.9(7) . . . . ?
N6 C45 C39 C40 -173.0(6) . . . . ?
N6 C53 C54 C55 135.9(7) . . . . ?
N6 C53 C54 C59 -48.8(9) . . . . ?
N4 C39 C40 N5 -159.5(7) . . . . ?
N4 C39 C40 C41 24.7(12) . . . . ?
N4 C38 C36 C37 49.4(11) . . . . ?
N4 C38 C36 C35 -131.0(8) . . . . ?
N5 C40 C41 C42 -0.7(17) . . . . ?
C1 O1 C2 C3 2.8(15) . . . . ?
C1 O1 C2 C7 -176.8(10) . . . . ?
C2 C3 C4 C5 0.7(17) . . . . ?
C3 C2 C7 O2 -179.3(8) . . . . ?
C3 C2 C7 C6 -0.2(13) . . . . ?
C3 C4 C5 C6 -0.7(16) . . . . ?
C4 C5 C6 C7 0.3(13) . . . . ?
C4 C5 C6 C8 -175.6(8) . . . . ?
C5 C6 C7 O2 179.2(7) . . . . ?
C5 C6 C7 C2 0.1(12) . . . . ?
C5 C6 C8 N1 -130.0(7) . . . . ?
C7 C2 C3 C4 -0.2(16) . . . . ?
C7 C6 C8 N1 54.2(10) . . . . ?
C8 N1 C9 C10 67.3(8) . . . . ?
C8 N1 C9 C15 -168.3(6) . . . . ?
C8 C6 C7 O2 -5.0(12) . . . . ?
C8 C6 C7 C2 176.0(7) . . . . ?
C9 N1 C8 C6 58.1(8) . . . . ?
C9 C10 C11 C12 173.4(8) . . . . ?
C9 C15 C16 C17 -91.9(8) . . . . ?
C9 C15 C16 C21 83.6(8) . . . . ?
C10 N2 C14 C13 -2.3(13) . . . . ?
C10 C9 C15 N3 -172.8(5) . . . . ?
C10 C9 C15 C16 61.6(7) . . . . ?
C10 C11 C12 C13 0.0(14) . . . . ?
C11 C12 C13 C14 0.9(15) . . . . ?
C12 C13 C14 N2 0.3(15) . . . . ?
C14 N2 C10 C9 -172.7(7) . . . . ?
C14 N2 C10 C11 3.1(11) . . . . ?
C15 N3 C23 C24 -163.0(6) . . . . ?
C15 C9 C10 N2 74.7(7) . . . . ?
C15 C9 C10 C11 -101.0(8) . . . . ?
C15 C16 C17 C18 175.5(7) . . . . ?
C15 C16 C21 O4 6.2(10) . . . . ?
C15 C16 C21 C20 -173.9(6) . . . . ?
C16 C17 C18 C19 -1.4(13) . . . . ?
C17 C16 C21 O4 -178.3(6) . . . . ?
C17 C16 C21 C20 1.5(10) . . . . ?
C17 C18 C19 C20 1.6(12) . . . . ?
C18 C19 C20 O3 179.1(7) . . . . ?
C18 C19 C20 C21 -0.2(12) . . . . ?
C19 C20 C21 O4 178.5(6) . . . . ?
C19 C20 C21 C16 -1.4(10) . . . . ?
C21 C16 C17 C18 -0.2(11) . . . . ?
C22 O3 C20 C19 54.8(10) . . . . ?
C22 O3 C20 C21 -125.9(7) . . . . ?
C23 N3 C15 C9 -179.7(5) . . . . ?
C23 N3 C15 C16 -55.2(7) . . . . ?
C23 C24 C25 C26 173.9(8) . . . . ?
C23 C24 C29 O6 6.8(11) . . . . ?
C23 C24 C29 C28 -174.5(6) . . . . ?
C24 C25 C26 C27 0.7(16) . . . . ?
C25 C24 C29 O6 -179.3(7) . . . . ?
C25 C24 C29 C28 -0.6(11) . . . . ?
C25 C26 C27 C28 -0.1(16) . . . . ?
C26 C27 C28 O5 177.2(9) . . . . ?
C26 C27 C28 C29 -0.9(14) . . . . ?
C27 C28 C29 O6 180.0(7) . . . . ?
C27 C28 C29 C24 1.3(11) . . . . ?
C29 C24 C25 C26 -0.3(13) . . . . ?
C30 O5 C28 C27 54.6(14) . . . . ?
C30 O5 C28 C29 -127.3(11) . . . . ?
C52 O9 C50 C49 55.5(11) . . . . ?
C52 O9 C50 C51 -125.4(8) . . . . ?
C50 C49 C48 C47 1.8(17) . . . . ?
C49 C50 C51 O10 178.3(8) . . . . ?
C49 C50 C51 C46 -4.3(13) . . . . ?
C49 C48 C47 C46 1.5(17) . . . . ?
C48 C47 C46 C51 -6.2(15) . . . . ?
C48 C47 C46 C45 170.5(9) . . . . ?
C47 C46 C51 O10 -175.4(8) . . . . ?
C47 C46 C51 C50 7.3(12) . . . . ?
C47 C46 C45 N6 143.1(8) . . . . ?
C47 C46 C45 C39 -92.6(9) . . . . ?
C46 C45 C39 N4 -67.8(8) . . . . ?
C46 C45 C39 C40 59.3(8) . . . . ?
C51 C50 C49 C48 -0.3(15) . . . . ?
C51 C46 C45 N6 -40.3(10) . . . . ?
C51 C46 C45 C39 84.0(9) . . . . ?
C45 N6 C53 C54 -160.5(6) . . . . ?
C45 C46 C51 O10 8.0(12) . . . . ?
C45 C46 C51 C50 -169.3(7) . . . . ?
C45 C39 C40 N5 77.1(10) . . . . ?
C45 C39 C40 C41 -98.7(10) . . . . ?
C39 N4 C38 C36 57.5(10) . . . . ?
C39 C40 C41 C42 175.1(11) . . . . ?
C40 N5 C44 C43 2.5(18) . . . . ?
C40 C41 C42 C43 1(2) . . . . ?
C41 C42 C43 C44 0(2) . . . . ?
C42 C43 C44 N5 -2(2) . . . . ?
C44 N5 C40 C39 -177.0(9) . . . . ?
C44 N5 C40 C41 -1.1(14) . . . . ?
C38 N4 C39 C45 -169.3(7) . . . . ?
C38 N4 C39 C40 65.0(9) . . . . ?
C38 C36 C37 O8 0.5(13) . . . . ?
C38 C36 C37 C32 179.6(8) . . . . ?
C38 C36 C35 C34 -178.7(9) . . . . ?
C36 C37 C32 O7 -179.1(8) . . . . ?
C36 C37 C32 C33 0.8(15) . . . . ?
C37 C36 C35 C34 0.9(14) . . . . ?
C37 C32 C33 C34 -2.5(19) . . . . ?
C32 C33 C34 C35 3(2) . . . . ?
C33 C34 C35 C36 -2.8(19) . . . . ?
C35 C36 C37 O8 -179.0(7) . . . . ?
C35 C36 C37 C32 0.0(13) . . . . ?
C31 O7 C32 C37 -178.0(9) . . . . ?
C31 O7 C32 C33 2.1(15) . . . . ?
C53 N6 C45 C46 -53.9(8) . . . . ?
C53 N6 C45 C39 -178.7(5) . . . . ?
C53 C54 C55 C56 175.1(8) . . . . ?
C53 C54 C59 O12 5.0(11) . . . . ?
C53 C54 C59 C58 -175.7(7) . . . . ?
C54 C55 C56 C57 -0.4(14) . . . . ?
C55 C54 C59 O12 -179.6(7) . . . . ?
C55 C54 C59 C58 -0.3(11) . . . . ?
C55 C56 C57 C58 1.7(14) . . . . ?
C56 C57 C58 O11 177.5(8) . . . . ?
C56 C57 C58 C59 -2.4(13) . . . . ?
C57 C58 C59 O12 -179.0(7) . . . . ?
C57 C58 C59 C54 1.7(12) . . . . ?
C59 C54 C55 C56 -0.4(12) . . . . ?
C60 O11 C58 C57 87.0(11) . . . . ?
C60 O11 C58 C59 -93.1(11) . . . . ?
